data_7054340
loop_
_publ_author_name
'Misra, Rajneesh'
'Dhokale, Bhausaheb'
'Jadhav, Thaksen'
'Mobin, Shaikh M.'

_publ_section_title
;
 meso-Aryloxy and meso-arylaza linked BODIPY dimers: synthesis, structures
 and properties
;
_journal_issue 8
_journal_name_full 'New Journal of Chemistry'
_journal_page_first 3579
_journal_paper_doi 10.1039/C4NJ00354C
_journal_volume 38
_journal_year 2014
_chemical_formula_sum 'C25 H20 B2 Cl2 F4 N6'
_chemical_formula_weight 572.99
_chemical_name_systematic
;
 ?
;
_space_group_IT_number 15
_symmetry_cell_setting monoclinic
_symmetry_space_group_name_Hall '-C 2yc'
_symmetry_space_group_name_H-M 'C 1 2/c 1'
_atom_sites_solution_hydrogens geom
_atom_sites_solution_primary direct
_atom_sites_solution_secondary difmap
_audit_creation_method SHELXL-97
_cell_angle_alpha 90.00
_cell_angle_beta 105.658(2)
_cell_angle_gamma 90.00
_cell_formula_units_Z 4
_cell_length_a 10.7934(2)
_cell_length_b 15.9368(2)
_cell_length_c 14.8791(2)
_cell_measurement_reflns_used 4715
_cell_measurement_temperature 150(2)
_cell_measurement_theta_max 71.9856
_cell_measurement_theta_min 3.0820
_cell_volume 2464.41(7)
_computing_cell_refinement 'CrysAlis RED, Oxford Diffraction Ltd.,'
_computing_data_collection 'CrysAlis CCD, Oxford Diffraction Ltd.,'
_computing_data_reduction 'CrysAlis RED, Oxford Diffraction Ltd.,'
_computing_molecular_graphics Ortep3
_computing_publication_material Shelx97
_computing_structure_refinement 'SHELXL-97 (Sheldrick, 1997)'
_computing_structure_solution 'SHELXS-97 (Sheldrick, 1997)'
_diffrn_ambient_temperature 150(2)
_diffrn_detector_area_resol_mean 15.9948
_diffrn_measured_fraction_theta_full 0.989
_diffrn_measured_fraction_theta_max 0.989
_diffrn_measurement_device_type 'OXFORD DIFFRACTION SUPER NOVA'
_diffrn_measurement_method \w/q-scan
_diffrn_radiation_monochromator graphite
_diffrn_radiation_source 'Micro-Focus (Cu) X-ray Source'
_diffrn_radiation_type CuK\a
_diffrn_radiation_wavelength 1.5418
_diffrn_reflns_av_R_equivalents 0.0154
_diffrn_reflns_av_sigmaI/netI 0.0136
_diffrn_reflns_limit_h_max 13
_diffrn_reflns_limit_h_min -13
_diffrn_reflns_limit_k_max 18
_diffrn_reflns_limit_k_min -19
_diffrn_reflns_limit_l_max 17
_diffrn_reflns_limit_l_min -11
_diffrn_reflns_number 7702
_diffrn_reflns_theta_full 72.13
_diffrn_reflns_theta_max 72.13
_diffrn_reflns_theta_min 5.08
_exptl_absorpt_coefficient_mu 2.898
_exptl_absorpt_correction_T_max 0.7045
_exptl_absorpt_correction_T_min 0.5554
_exptl_absorpt_correction_type multi-scan
_exptl_absorpt_process_details
;
CrysAlis RED, Oxford Diffraction Ltd.,
Version 1.171.31.7 (release 18-10-2006 CrysAlis171 .NET)
(compiled Oct 18 2006,16:28:17)
Empirical absorption correction using spherical harmonics,
 implemented in SCALE3 ABSPACK scaling algorithm.
;
_exptl_crystal_colour red
_exptl_crystal_density_diffrn 1.544
_exptl_crystal_density_method 'not measured'
_exptl_crystal_description block
_exptl_crystal_F_000 1168
_exptl_crystal_size_max 0.23
_exptl_crystal_size_mid 0.18
_exptl_crystal_size_min 0.13
_refine_diff_density_max 0.619
_refine_diff_density_min -1.124
_refine_diff_density_rms 0.054
_refine_ls_extinction_coef 0.00060(10)
_refine_ls_extinction_expression Fc^*^=kFc[1+0.001xFc^2^\l^3^/sin(2\q)]^-1/4^
_refine_ls_extinction_method SHELXL
_refine_ls_goodness_of_fit_ref 1.061
_refine_ls_hydrogen_treatment riding
_refine_ls_matrix_type full
_refine_ls_number_parameters 182
_refine_ls_number_reflns 2408
_refine_ls_number_restraints 0
_refine_ls_restrained_S_all 1.061
_refine_ls_R_factor_all 0.0602
_refine_ls_R_factor_gt 0.0565
_refine_ls_shift/su_max 0.000
_refine_ls_shift/su_mean 0.000
_refine_ls_structure_factor_coef Fsqd
_refine_ls_weighting_details 'calc w=1/[\s^2^(Fo^2^)+(0.0588P)^2^+4.8050P] where P=(Fo^2^+2Fc^2^)/3'
_refine_ls_weighting_scheme calc
_refine_ls_wR_factor_gt 0.1416
_refine_ls_wR_factor_ref 0.1452
_reflns_number_gt 2204
_reflns_number_total 2408
_reflns_threshold_expression >2sigma(I)
_cod_duplicate_entry 7054069
_cod_data_source_file c4nj00354c2.cif
_cod_data_source_block 2c
_cod_depositor_comments
;
The following automatic conversions were performed:

'_symmetry_cell_setting' value 'Monoclinic' changed to 'monoclinic'
according to
/usr/data/users/saulius/crontab/automatic-downloads/current/RSC/lib/dictionaries/cif_core.dic
dictionary named 'cif_core.dic' version 2.4.2 from 2011-04-26.

Automatic conversion script
Id: cif_fix_values 2281 2013-09-26 08:29:07Z andrius 
;
_cod_original_cell_volume 2464.41(6)
_cod_original_sg_symbol_H-M 'C 2/c'
_cod_database_code 7054340

loop_
_symmetry_equiv_pos_as_xyz
'x, y, z'
'-x, y, -z+1/2'
'x+1/2, y+1/2, z'
'-x+1/2, y+1/2, -z+1/2'
'-x, -y, -z'
'x, -y, z-1/2'
'-x+1/2, -y+1/2, -z'
'x+1/2, -y+1/2, z-1/2'

loop_
_atom_site_label
_atom_site_type_symbol
_atom_site_fract_x
_atom_site_fract_y
_atom_site_fract_z
_atom_site_U_iso_or_equiv
_atom_site_adp_type
_atom_site_occupancy
_atom_site_symmetry_multiplicity
_atom_site_calc_flag
_atom_site_refinement_flags
F1 F 0.23895(17) 0.12424(11) 0.43290(12) 0.0696(5) Uani 1 1 d .
F2 F 0.19519(17) 0.13687(11) 0.57114(15) 0.0756(6) Uani 1 1 d .
B1 B 0.2738(3) 0.09707(18) 0.5250(2) 0.0447(6) Uani 1 1 d .
N1 N 0.25800(18) 0.00158(13) 0.52909(13) 0.0421(5) Uani 1 1 d .
N2 N 0.4155(2) 0.11620(12) 0.57186(14) 0.0439(5) Uani 1 1 d .
N3 N 0.56225(18) -0.07791(12) 0.67944(14) 0.0413(5) Uani 1 1 d .
H3 H 0.6433 -0.0624 0.6908 0.050 Uiso 1 1 calc R
C1 C 0.1534(2) -0.04202(17) 0.48346(19) 0.0517(6) Uani 1 1 d .
H1 H 0.0780 -0.0181 0.4432 0.062 Uiso 1 1 calc R
C2 C 0.1709(3) -0.12640(18) 0.5034(2) 0.0561(7) Uani 1 1 d .
H2 H 0.1107 -0.1700 0.4802 0.067 Uiso 1 1 calc R
C3 C 0.2924(2) -0.13558(15) 0.56354(18) 0.0474(6) Uani 1 1 d .
H3A H 0.3315 -0.1868 0.5891 0.057 Uiso 1 1 calc R
C4 C 0.3474(2) -0.05549(14) 0.57990(16) 0.0380(5) Uani 1 1 d .
C5 C 0.4721(2) -0.02629(14) 0.62816(15) 0.0361(5) Uani 1 1 d .
C6 C 0.5048(2) 0.05948(14) 0.62217(16) 0.0404(5) Uani 1 1 d .
C7 C 0.6167(3) 0.10328(17) 0.6646(2) 0.0553(7) Uani 1 1 d .
H7 H 0.6938 0.0802 0.7036 0.066 Uiso 1 1 calc R
C8 C 0.5950(3) 0.18658(18) 0.6394(2) 0.0649(8) Uani 1 1 d .
H8 H 0.6546 0.2314 0.6576 0.078 Uiso 1 1 calc R
C9 C 0.4713(3) 0.19271(16) 0.5831(2) 0.0569(7) Uani 1 1 d .
H9 H 0.4311 0.2432 0.5562 0.068 Uiso 1 1 calc R
C10 C 0.5351(2) -0.15610(14) 0.71656(15) 0.0371(5) Uani 1 1 d .
C11 C 0.5752(2) -0.23093(15) 0.68736(17) 0.0441(5) Uani 1 1 d .
H11 H 0.6272 -0.2311 0.6450 0.053 Uiso 1 1 calc R
C12 C 0.5393(3) -0.30584(15) 0.72010(18) 0.0502(6) Uani 1 1 d .
H12 H 0.5687 -0.3575 0.7015 0.060 Uiso 1 1 calc R
C111 C 0.0000 0.8828(3) 0.7500 0.0768(14) Uani 1 2 d S
Cl1 Cl 0.10728(9) 0.94525(9) 0.71073(7) 0.1061(5) Uani 1 1 d .
H101 H 0.053(5) 0.851(3) 0.797(4) 0.137(19) Uiso 1 1 d .

loop_
_atom_site_aniso_label
_atom_site_aniso_U_11
_atom_site_aniso_U_22
_atom_site_aniso_U_33
_atom_site_aniso_U_23
_atom_site_aniso_U_13
_atom_site_aniso_U_12
F1 0.0661(10) 0.0737(11) 0.0582(10) 0.0281(8) -0.0018(8) -0.0010(8)
F2 0.0653(11) 0.0628(11) 0.1080(15) -0.0131(10) 0.0393(11) 0.0126(8)
B1 0.0438(14) 0.0430(14) 0.0466(15) 0.0079(11) 0.0111(11) 0.0100(11)
N1 0.0368(10) 0.0454(11) 0.0409(10) 0.0029(8) 0.0051(8) 0.0037(8)
N2 0.0478(11) 0.0360(10) 0.0465(11) 0.0059(8) 0.0102(9) 0.0041(8)
N3 0.0316(9) 0.0383(10) 0.0515(11) 0.0088(8) 0.0070(8) 0.0006(8)
C1 0.0405(13) 0.0590(16) 0.0473(14) 0.0023(11) -0.0025(11) 0.0008(11)
C2 0.0506(15) 0.0524(15) 0.0553(16) -0.0043(12) -0.0029(12) -0.0087(12)
C3 0.0468(13) 0.0394(12) 0.0497(14) -0.0026(10) 0.0022(11) -0.0009(10)
C4 0.0373(11) 0.0379(11) 0.0368(11) 0.0010(9) 0.0066(9) 0.0031(9)
C5 0.0360(11) 0.0379(11) 0.0353(11) 0.0019(9) 0.0110(9) 0.0022(9)
C6 0.0389(12) 0.0389(12) 0.0424(12) 0.0053(9) 0.0091(10) 0.0009(9)
C7 0.0460(14) 0.0476(14) 0.0661(17) 0.0085(12) 0.0045(12) -0.0066(11)
C8 0.0625(17) 0.0421(14) 0.083(2) 0.0058(14) 0.0081(15) -0.0135(13)
C9 0.0644(17) 0.0359(13) 0.0675(17) 0.0083(12) 0.0127(14) -0.0013(11)
C10 0.0336(11) 0.0350(11) 0.0380(11) 0.0033(9) 0.0019(8) 0.0012(8)
C11 0.0448(13) 0.0429(12) 0.0412(12) -0.0013(10) 0.0060(10) 0.0072(10)
C12 0.0558(15) 0.0357(12) 0.0512(14) -0.0039(10) 0.0012(11) 0.0076(10)
C111 0.069(3) 0.065(3) 0.081(3) 0.000 -0.007(3) 0.000
Cl1 0.0563(5) 0.1866(13) 0.0742(6) 0.0412(7) 0.0156(4) 0.0179(6)

loop_
_atom_type_symbol
_atom_type_description
_atom_type_scat_dispersion_real
_atom_type_scat_dispersion_imag
_atom_type_scat_source
C C 0.0181 0.0091 'International Tables Vol C Tables 4.2.6.8 and 6.1.1.4'
H H 0.0000 0.0000 'International Tables Vol C Tables 4.2.6.8 and 6.1.1.4'
N N 0.0311 0.0180 'International Tables Vol C Tables 4.2.6.8 and 6.1.1.4'
B B 0.0090 0.0039 'International Tables Vol C Tables 4.2.6.8 and 6.1.1.4'
F F 0.0727 0.0534 'International Tables Vol C Tables 4.2.6.8 and 6.1.1.4'
Cl Cl 0.3639 0.7018 'International Tables Vol C Tables 4.2.6.8 and 6.1.1.4'

loop_
_geom_angle_atom_site_label_1
_geom_angle_atom_site_label_2
_geom_angle_atom_site_label_3
_geom_angle
_geom_angle_site_symmetry_1
_geom_angle_site_symmetry_3
F2 B1 F1 108.0(2) . .
F2 B1 N2 110.7(2) . .
F1 B1 N2 111.0(2) . .
F2 B1 N1 110.2(2) . .
F1 B1 N1 110.2(2) . .
N2 B1 N1 106.70(19) . .
C1 N1 C4 107.5(2) . .
C1 N1 B1 125.5(2) . .
C4 N1 B1 127.0(2) . .
C9 N2 C6 107.5(2) . .
C9 N2 B1 126.4(2) . .
C6 N2 B1 125.5(2) . .
C5 N3 C10 124.22(19) . .
C5 N3 H3 117.9 . .
C10 N3 H3 117.9 . .
N1 C1 C2 110.4(2) . .
N1 C1 H1 124.8 . .
C2 C1 H1 124.8 . .
C1 C2 C3 107.1(2) . .
C1 C2 H2 126.5 . .
C3 C2 H2 126.5 . .
C2 C3 C4 107.4(2) . .
C2 C3 H3A 126.3 . .
C4 C3 H3A 126.3 . .
N1 C4 C3 107.6(2) . .
N1 C4 C5 118.9(2) . .
C3 C4 C5 133.2(2) . .
N3 C5 C6 118.1(2) . .
N3 C5 C4 121.9(2) . .
C6 C5 C4 120.0(2) . .
N2 C6 C7 108.1(2) . .
N2 C6 C5 120.9(2) . .
C7 C6 C5 130.9(2) . .
C8 C7 C6 107.2(2) . .
C8 C7 H7 126.4 . .
C6 C7 H7 126.4 . .
C9 C8 C7 107.4(2) . .
C9 C8 H8 126.3 . .
C7 C8 H8 126.3 . .
N2 C9 C8 109.8(2) . .
N2 C9 H9 125.1 . .
C8 C9 H9 125.1 . .
C11 C10 C10 119.93(14) . 2_656
C11 C10 N3 121.3(2) . .
C10 C10 N3 118.78(12) 2_656 .
C10 C11 C12 119.6(2) . .
C10 C11 H11 120.2 . .
C12 C11 H11 120.2 . .
C11 C12 C12 120.29(15) . 2_656
C11 C12 H12 119.9 . .
C12 C12 H12 119.9 2_656 .
Cl1 C111 Cl1 110.4(3) . 2_556
Cl1 C111 H101 104(3) . .
Cl1 C111 H101 113(3) 2_556 .

loop_
_geom_bond_atom_site_label_1
_geom_bond_atom_site_label_2
_geom_bond_distance
_geom_bond_site_symmetry_2
F1 B1 1.389(3) .
F2 B1 1.381(3) .
B1 N2 1.531(4) .
B1 N1 1.534(3) .
N1 C1 1.344(3) .
N1 C4 1.391(3) .
N2 C9 1.350(3) .
N2 C6 1.385(3) .
N3 C5 1.343(3) .
N3 C10 1.425(3) .
N3 H3 0.8800 .
C1 C2 1.379(4) .
C1 H1 0.9500 .
C2 C3 1.382(4) .
C2 H2 0.9500 .
C3 C4 1.401(3) .
C3 H3A 0.9500 .
C4 C5 1.422(3) .
C5 C6 1.420(3) .
C6 C7 1.391(3) .
C7 C8 1.382(4) .
C7 H7 0.9500 .
C8 C9 1.375(4) .
C8 H8 0.9500 .
C9 H9 0.9500 .
C10 C11 1.378(3) .
C10 C10 1.404(5) 2_656
C11 C12 1.384(4) .
C11 H11 0.9500 .
C12 C12 1.386(6) 2_656
C12 H12 0.9500 .
C111 Cl1 1.743(3) .
C111 Cl1 1.743(3) 2_556
C111 H101 0.92(5) .

loop_
_geom_torsion_atom_site_label_1
_geom_torsion_atom_site_label_2
_geom_torsion_atom_site_label_3
_geom_torsion_atom_site_label_4
_geom_torsion
_geom_torsion_site_symmetry_1
_geom_torsion_site_symmetry_4
F2 B1 N1 C1 70.3(3) . .
F1 B1 N1 C1 -48.7(3) . .
N2 B1 N1 C1 -169.3(2) . .
F2 B1 N1 C4 -109.5(3) . .
F1 B1 N1 C4 131.4(2) . .
N2 B1 N1 C4 10.8(3) . .
F2 B1 N2 C9 -60.2(3) . .
F1 B1 N2 C9 59.7(3) . .
N1 B1 N2 C9 179.8(2) . .
F2 B1 N2 C6 109.7(3) . .
F1 B1 N2 C6 -130.4(2) . .
N1 B1 N2 C6 -10.3(3) . .
C4 N1 C1 C2 0.5(3) . .
B1 N1 C1 C2 -179.4(2) . .
N1 C1 C2 C3 -0.5(3) . .
C1 C2 C3 C4 0.3(3) . .
C1 N1 C4 C3 -0.3(3) . .
B1 N1 C4 C3 179.6(2) . .
C1 N1 C4 C5 174.3(2) . .
B1 N1 C4 C5 -5.8(3) . .
C2 C3 C4 N1 -0.1(3) . .
C2 C3 C4 C5 -173.6(3) . .
C10 N3 C5 C6 159.1(2) . .
C10 N3 C5 C4 -21.5(3) . .
N1 C4 C5 N3 179.1(2) . .
C3 C4 C5 N3 -8.0(4) . .
N1 C4 C5 C6 -1.5(3) . .
C3 C4 C5 C6 171.4(3) . .
C9 N2 C6 C7 0.0(3) . .
B1 N2 C6 C7 -171.5(2) . .
C9 N2 C6 C5 176.6(2) . .
B1 N2 C6 C5 5.1(4) . .
N3 C5 C6 N2 -178.8(2) . .
C4 C5 C6 N2 1.8(3) . .
N3 C5 C6 C7 -3.1(4) . .
C4 C5 C6 C7 177.5(3) . .
N2 C6 C7 C8 -0.3(3) . .
C5 C6 C7 C8 -176.4(3) . .
C6 C7 C8 C9 0.4(4) . .
C6 N2 C9 C8 0.2(3) . .
B1 N2 C9 C8 171.7(3) . .
C7 C8 C9 N2 -0.4(4) . .
C5 N3 C10 C11 115.1(3) . .
C5 N3 C10 C10 -64.3(3) . 2_656
C10 C10 C11 C12 3.9(4) 2_656 .
N3 C10 C11 C12 -175.5(2) . .
C10 C11 C12 C12 1.7(4) . 2_656
